data_7052844
loop_
_publ_author_name
'Famengo, Alessia'
'Pinero, Dalice'
'Jeannin, Olivier'
'Guizouarn, Thierry'
'Piekara-Sady, Lidia'
'Fourmigu\'e, Marc'

_publ_section_title
;
 Dithiolene complexes as metallo-ligands: a crown-ether approach
;
_journal_issue 3
_journal_name_full 'New Journal of Chemistry'
_journal_page_first 638
_journal_paper_doi 10.1039/c1nj20870e
_journal_volume 36
_journal_year 2012
_chemical_formula_moiety 'C13 H20 O5 S4'
_chemical_formula_sum 'C13 H20 O5 S4'
_chemical_formula_weight 384.53
_chemical_name_common 'Marc Fourmigue'
_chemical_name_systematic
;
?
;
_space_group_IT_number 14
_symmetry_cell_setting monoclinic
_symmetry_space_group_name_Hall '-P 2ybc'
_symmetry_space_group_name_H-M 'P 1 21/c 1'
_atom_sites_solution_hydrogens geom
_atom_sites_solution_primary direct
_atom_sites_solution_secondary difmap
_audit_creation_method SHELXL-97
_cell_angle_alpha 90.00
_cell_angle_beta 99.79(3)
_cell_angle_gamma 90.00
_cell_formula_units_Z 4
_cell_length_a 8.2045(16)
_cell_length_b 11.888(2)
_cell_length_c 17.949(4)
_cell_measurement_reflns_used 3083
_cell_measurement_temperature 298(2)
_cell_measurement_theta_max 27.49
_cell_measurement_theta_min 3.55
_cell_volume 1725.2(6)
_computing_cell_refinement 'Dirax/lsq (Duisenberg & Schreurs, 1989-2000)'
_computing_data_collection 'Collect (Bruker AXS BV, 1997-2004)'
_computing_data_reduction 'EvalCCD (Duisenberg & Schreurs 1990-2000)'
_computing_molecular_graphics 'Ortep-3 for Windows (Farrugia, 1997)'
_computing_publication_material 'WinGX publication routines (Farrugia, 1999)'
_computing_structure_refinement 'SHELXL-97 (Sheldrick, 1997)'
_computing_structure_solution 'SIR92 (Altomare et al., 1993)'
_diffrn_ambient_temperature 298(2)
_diffrn_detector_area_resol_mean 9
_diffrn_measured_fraction_theta_full 0.990
_diffrn_measured_fraction_theta_max 0.990
_diffrn_measurement_device '95mm CCD camera on \k-goniostat'
_diffrn_measurement_device_type KappaCCD
_diffrn_measurement_method CCD
_diffrn_radiation_monochromator 'horizonally mounted graphite crystal'
_diffrn_radiation_source 'fine-focus sealed tube'
_diffrn_radiation_type MoK\a
_diffrn_radiation_wavelength 0.71073
_diffrn_reflns_av_R_equivalents 0.0541
_diffrn_reflns_av_sigmaI/netI 0.0471
_diffrn_reflns_limit_h_max 10
_diffrn_reflns_limit_h_min -10
_diffrn_reflns_limit_k_max 15
_diffrn_reflns_limit_k_min -14
_diffrn_reflns_limit_l_max 23
_diffrn_reflns_limit_l_min -23
_diffrn_reflns_number 16204
_diffrn_reflns_theta_full 27.50
_diffrn_reflns_theta_max 27.50
_diffrn_reflns_theta_min 3.55
_exptl_absorpt_coefficient_mu 0.569
_exptl_absorpt_correction_T_max 0.945
_exptl_absorpt_correction_T_min 0.928
_exptl_absorpt_correction_type multi-scan
_exptl_absorpt_process_details
;
[Sheldrick, G.M. (2002). SADABS Bruker AXS Inc., Madison, Wisconsin, USA]
;
_exptl_crystal_colour colorless
_exptl_crystal_density_diffrn 1.481
_exptl_crystal_density_method 'not measured'
_exptl_crystal_description prism
_exptl_crystal_F_000 808
_exptl_crystal_size_max 0.25
_exptl_crystal_size_mid 0.11
_exptl_crystal_size_min 0.1
_refine_diff_density_max 0.299
_refine_diff_density_min -0.284
_refine_diff_density_rms 0.057
_refine_ls_extinction_method none
_refine_ls_goodness_of_fit_ref 1.088
_refine_ls_hydrogen_treatment constr
_refine_ls_matrix_type full
_refine_ls_number_parameters 199
_refine_ls_number_reflns 3937
_refine_ls_number_restraints 0
_refine_ls_restrained_S_all 1.088
_refine_ls_R_factor_all 0.0691
_refine_ls_R_factor_gt 0.0357
_refine_ls_shift/su_max 0.000
_refine_ls_shift/su_mean 0.000
_refine_ls_structure_factor_coef Fsqd
_refine_ls_weighting_details 'calc w=1/[\s^2^(Fo^2^)+(0.0249P)^2^+0.7544P] where P=(Fo^2^+2Fc^2^)/3'
_refine_ls_weighting_scheme calc
_refine_ls_wR_factor_gt 0.0750
_refine_ls_wR_factor_ref 0.0916
_reflns_number_gt 2726
_reflns_number_total 3937
_reflns_threshold_expression >2sigma(I)
_cod_data_source_file c1nj20870e.txt
_cod_data_source_block import1
_cod_original_cell_volume 1725.1(6)
_cod_original_sg_symbol_H-M P21/c
_cod_database_code 7052844

loop_
_symmetry_equiv_pos_as_xyz
'x, y, z'
'-x, y+1/2, -z+1/2'
'-x, -y, -z'
'x, -y-1/2, z-1/2'

loop_
_atom_site_label
_atom_site_type_symbol
_atom_site_fract_x
_atom_site_fract_y
_atom_site_fract_z
_atom_site_U_iso_or_equiv
_atom_site_adp_type
_atom_site_occupancy
_atom_site_symmetry_multiplicity
_atom_site_calc_flag
_atom_site_refinement_flags
S1 S 0.23116(8) -0.01062(5) 0.06377(4) 0.04611(16) Uani 1 1 d .
S2 S 0.49124(7) 0.16025(5) 0.04782(3) 0.04124(15) Uani 1 1 d .
S3 S 0.31089(8) 0.32306(5) 0.15917(3) 0.04517(16) Uani 1 1 d .
S4 S 0.08262(8) 0.12587(5) 0.17136(4) 0.04522(16) Uani 1 1 d .
O1 O -0.0245(2) -0.07570(15) 0.12417(12) 0.0614(5) Uani 1 1 d .
O2 O 0.3035(2) 0.37393(14) -0.11794(9) 0.0472(4) Uani 1 1 d .
O3 O 0.2261(2) 0.57528(14) -0.03249(9) 0.0465(4) Uani 1 1 d .
O4 O 0.2513(2) 0.71088(14) 0.11037(9) 0.0465(4) Uani 1 1 d .
O5 O 0.2520(2) 0.54101(13) 0.22909(9) 0.0451(4) Uani 1 1 d .
C1 C 0.0757(3) -0.0026(2) 0.12002(14) 0.0437(5) Uani 1 1 d .
C2 C 0.3172(3) 0.12246(18) 0.08696(11) 0.0340(5) Uani 1 1 d .
C3 C 0.4014(3) 0.2147(2) -0.04448(12) 0.0416(5) Uani 1 1 d .
H3A H 0.4767 0.2005 -0.0796 0.050 Uiso 1 1 calc R
H3B H 0.2992 0.1749 -0.0627 0.050 Uiso 1 1 calc R
C4 C 0.3664(3) 0.3384(2) -0.04285(12) 0.0444(5) Uani 1 1 d .
H4A H 0.2860 0.3533 -0.0102 0.053 Uiso 1 1 calc R
H4B H 0.4670 0.3792 -0.0234 0.053 Uiso 1 1 calc R
C5 C 0.3375(3) 0.4884(2) -0.13276(14) 0.0515(6) Uani 1 1 d .
H5A H 0.3419 0.4965 -0.1862 0.062 Uiso 1 1 calc R
H5B H 0.4458 0.5076 -0.1049 0.062 Uiso 1 1 calc R
C6 C 0.2142(3) 0.5699(2) -0.11229(13) 0.0505(6) Uani 1 1 d .
H6A H 0.2344 0.6439 -0.1317 0.061 Uiso 1 1 calc R
H6B H 0.1036 0.5466 -0.1350 0.061 Uiso 1 1 calc R
C7 C 0.1092(3) 0.6504(2) -0.01003(14) 0.0501(6) Uani 1 1 d .
H7A H -0.0011 0.6303 -0.0352 0.060 Uiso 1 1 calc R
H7B H 0.1322 0.7264 -0.0250 0.060 Uiso 1 1 calc R
C8 C 0.1165(3) 0.6459(2) 0.07365(14) 0.0482(6) Uani 1 1 d .
H8A H 0.0141 0.6747 0.0864 0.058 Uiso 1 1 calc R
H8B H 0.1292 0.5685 0.0908 0.058 Uiso 1 1 calc R
C9 C 0.2475(4) 0.7314(2) 0.18808(14) 0.0493(6) Uani 1 1 d .
H9A H 0.1332 0.7344 0.1954 0.059 Uiso 1 1 calc R
H9B H 0.2966 0.8044 0.2016 0.059 Uiso 1 1 calc R
C10 C 0.3362(3) 0.64526(19) 0.24013(14) 0.0473(6) Uani 1 1 d .
H10A H 0.4483 0.6366 0.2304 0.057 Uiso 1 1 calc R
H10B H 0.3419 0.6695 0.2921 0.057 Uiso 1 1 calc R
C11 C 0.3240(3) 0.45603(19) 0.27937(12) 0.0433(5) Uani 1 1 d .
H11A H 0.3017 0.4704 0.3299 0.052 Uiso 1 1 calc R
H11B H 0.4429 0.4545 0.2814 0.052 Uiso 1 1 calc R
C12 C 0.2486(3) 0.34501(19) 0.25020(12) 0.0419(5) Uani 1 1 d .
H12A H 0.1291 0.3479 0.2448 0.050 Uiso 1 1 calc R
H12B H 0.2891 0.2845 0.2847 0.050 Uiso 1 1 calc R
C13 C 0.2492(3) 0.18524(18) 0.13613(12) 0.0341(5) Uani 1 1 d .

loop_
_atom_site_aniso_label
_atom_site_aniso_U_11
_atom_site_aniso_U_22
_atom_site_aniso_U_33
_atom_site_aniso_U_23
_atom_site_aniso_U_13
_atom_site_aniso_U_12
S1 0.0537(4) 0.0364(3) 0.0516(4) -0.0058(3) 0.0184(3) -0.0087(3)
S2 0.0375(3) 0.0481(3) 0.0403(3) -0.0001(3) 0.0127(2) -0.0030(3)
S3 0.0663(4) 0.0349(3) 0.0389(3) -0.0028(2) 0.0220(3) -0.0101(3)
S4 0.0486(3) 0.0424(3) 0.0500(3) 0.0028(3) 0.0235(3) -0.0041(3)
O1 0.0556(11) 0.0494(11) 0.0826(14) 0.0037(9) 0.0217(10) -0.0176(9)
O2 0.0569(10) 0.0486(10) 0.0338(8) -0.0020(7) 0.0010(7) -0.0058(8)
O3 0.0503(9) 0.0531(10) 0.0352(8) 0.0020(7) 0.0043(7) 0.0061(8)
O4 0.0503(9) 0.0497(10) 0.0401(9) 0.0009(7) 0.0097(7) -0.0143(8)
O5 0.0558(10) 0.0330(8) 0.0436(9) 0.0047(7) 0.0001(7) -0.0015(7)
C1 0.0434(12) 0.0401(13) 0.0479(13) 0.0057(10) 0.0085(10) -0.0049(11)
C2 0.0364(11) 0.0332(11) 0.0331(11) 0.0028(9) 0.0078(9) -0.0029(9)
C3 0.0494(13) 0.0447(13) 0.0331(11) -0.0055(10) 0.0144(10) -0.0107(11)
C4 0.0470(13) 0.0506(14) 0.0339(12) -0.0066(10) 0.0024(10) 0.0009(11)
C5 0.0621(16) 0.0556(16) 0.0403(13) -0.0026(11) 0.0183(12) -0.0176(13)
C6 0.0691(16) 0.0466(14) 0.0344(13) 0.0057(10) 0.0045(11) -0.0096(12)
C7 0.0474(13) 0.0479(15) 0.0512(15) -0.0015(12) -0.0021(11) 0.0042(11)
C8 0.0429(13) 0.0534(15) 0.0498(14) -0.0064(12) 0.0121(11) -0.0093(11)
C9 0.0712(17) 0.0330(13) 0.0447(14) -0.0019(10) 0.0126(12) -0.0044(12)
C10 0.0614(15) 0.0354(13) 0.0434(13) -0.0032(10) 0.0039(11) -0.0054(11)
C11 0.0600(14) 0.0377(12) 0.0320(12) 0.0012(9) 0.0075(10) 0.0030(11)
C12 0.0585(14) 0.0354(12) 0.0339(12) 0.0043(9) 0.0142(10) 0.0015(11)
C13 0.0377(11) 0.0337(11) 0.0315(11) 0.0045(9) 0.0074(9) -0.0018(9)

loop_
_atom_type_symbol
_atom_type_description
_atom_type_scat_dispersion_real
_atom_type_scat_dispersion_imag
_atom_type_scat_source
C C 0.0033 0.0016 'International Tables Vol C Tables 4.2.6.8 and 6.1.1.4'
H H 0.0000 0.0000 'International Tables Vol C Tables 4.2.6.8 and 6.1.1.4'
O O 0.0106 0.0060 'International Tables Vol C Tables 4.2.6.8 and 6.1.1.4'
S S 0.1246 0.1234 'International Tables Vol C Tables 4.2.6.8 and 6.1.1.4'

loop_
_geom_angle_atom_site_label_1
_geom_angle_atom_site_label_2
_geom_angle_atom_site_label_3
_geom_angle
C2 S1 C1 96.71(11)
C2 S2 C3 103.01(10)
C13 S3 C12 103.54(10)
C13 S4 C1 96.74(10)
C4 O2 C5 114.18(18)
C7 O3 C6 112.40(18)
C8 O4 C9 113.90(18)
C11 O5 C10 113.24(18)
O1 C1 S1 124.3(2)
O1 C1 S4 123.24(19)
S1 C1 S4 112.41(12)
C13 C2 S1 117.41(16)
C13 C2 S2 125.22(17)
S1 C2 S2 117.29(12)
C4 C3 S2 112.41(16)
C4 C3 H3A 109.1
S2 C3 H3A 109.1
C4 C3 H3B 109.1
S2 C3 H3B 109.1
H3A C3 H3B 107.9
O2 C4 C3 108.20(18)
O2 C4 H4A 110.1
C3 C4 H4A 110.1
O2 C4 H4B 110.1
C3 C4 H4B 110.1
H4A C4 H4B 108.4
O2 C5 C6 114.4(2)
O2 C5 H5A 108.7
C6 C5 H5A 108.7
O2 C5 H5B 108.7
C6 C5 H5B 108.7
H5A C5 H5B 107.6
O3 C6 C5 110.1(2)
O3 C6 H6A 109.6
C5 C6 H6A 109.6
O3 C6 H6B 109.6
C5 C6 H6B 109.6
H6A C6 H6B 108.1
O3 C7 C8 110.5(2)
O3 C7 H7A 109.6
C8 C7 H7A 109.6
O3 C7 H7B 109.6
C8 C7 H7B 109.6
H7A C7 H7B 108.1
O4 C8 C7 110.07(19)
O4 C8 H8A 109.6
C7 C8 H8A 109.6
O4 C8 H8B 109.6
C7 C8 H8B 109.6
H8A C8 H8B 108.2
O4 C9 C10 114.1(2)
O4 C9 H9A 108.7
C10 C9 H9A 108.7
O4 C9 H9B 108.7
C10 C9 H9B 108.7
H9A C9 H9B 107.6
O5 C10 C9 109.8(2)
O5 C10 H10A 109.7
C9 C10 H10A 109.7
O5 C10 H10B 109.7
C9 C10 H10B 109.7
H10A C10 H10B 108.2
O5 C11 C12 107.48(18)
O5 C11 H11A 110.2
C12 C11 H11A 110.2
O5 C11 H11B 110.2
C12 C11 H11B 110.2
H11A C11 H11B 108.5
C11 C12 S3 106.04(15)
C11 C12 H12A 110.5
S3 C12 H12A 110.5
C11 C12 H12B 110.5
S3 C12 H12B 110.5
H12A C12 H12B 108.7
C2 C13 S3 122.68(16)
C2 C13 S4 116.71(16)
S3 C13 S4 120.44(12)

loop_
_geom_bond_atom_site_label_1
_geom_bond_atom_site_label_2
_geom_bond_distance
S1 C2 1.753(2)
S1 C1 1.759(2)
S2 C2 1.754(2)
S2 C3 1.814(2)
S3 C13 1.744(2)
S3 C12 1.812(2)
S4 C13 1.749(2)
S4 C1 1.779(3)
O1 C1 1.207(3)
O2 C4 1.423(3)
O2 C5 1.424(3)
O3 C7 1.418(3)
O3 C6 1.420(3)
O4 C8 1.416(3)
O4 C9 1.421(3)
O5 C11 1.415(3)
O5 C10 1.416(3)
C2 C13 1.347(3)
C3 C4 1.500(3)
C3 H3A 0.9700
C3 H3B 0.9700
C4 H4A 0.9700
C4 H4B 0.9700
C5 C6 1.491(4)
C5 H5A 0.9700
C5 H5B 0.9700
C6 H6A 0.9700
C6 H6B 0.9700
C7 C8 1.494(3)
C7 H7A 0.9700
C7 H7B 0.9700
C8 H8A 0.9700
C8 H8B 0.9700
C9 C10 1.490(3)
C9 H9A 0.9700
C9 H9B 0.9700
C10 H10A 0.9700
C10 H10B 0.9700
C11 C12 1.513(3)
C11 H11A 0.9700
C11 H11B 0.9700
C12 H12A 0.9700
C12 H12B 0.9700

loop_
_geom_torsion_atom_site_label_1
_geom_torsion_atom_site_label_2
_geom_torsion_atom_site_label_3
_geom_torsion_atom_site_label_4
_geom_torsion
C2 S1 C1 O1 179.2(2)
C2 S1 C1 S4 -1.26(15)
C13 S4 C1 O1 -179.1(2)
C13 S4 C1 S1 1.35(15)
C1 S1 C2 C13 0.7(2)
C1 S1 C2 S2 177.64(13)
C3 S2 C2 C13 -98.8(2)
C3 S2 C2 S1 84.50(14)
C2 S2 C3 C4 89.11(18)
C5 O2 C4 C3 -151.5(2)
S2 C3 C4 O2 177.46(14)
C4 O2 C5 C6 -86.0(3)
C7 O3 C6 C5 -179.0(2)
O2 C5 C6 O3 69.0(3)
C6 O3 C7 C8 175.2(2)
C9 O4 C8 C7 167.2(2)
O3 C7 C8 O4 79.7(3)
C8 O4 C9 C10 90.8(3)
C11 O5 C10 C9 -176.90(19)
O4 C9 C10 O5 -67.1(3)
C10 O5 C11 C12 -167.11(19)
O5 C11 C12 S3 63.8(2)
C13 S3 C12 C11 170.79(16)
S1 C2 C13 S3 -175.07(12)
S2 C2 C13 S3 8.2(3)
S1 C2 C13 S4 0.2(2)
S2 C2 C13 S4 -176.50(12)
C12 S3 C13 C2 -157.47(19)
C12 S3 C13 S4 27.43(17)
C1 S4 C13 C2 -1.0(2)
C1 S4 C13 S3 174.43(14)
